data_1575890
loop_
_publ_author_name
'Senn, Sebastian'
'M&#xf6;rsdorf, Jean-Marc'
'Bertrams, Maria-Sophie'
'Kerzig, Christoph'
'Ballmann, Joachim'

_publ_section_title
;
 &#x3c0;-Extended diphosphonium-bridged ladder stilbenes: water-soluble
 fluorophores with up to eight annulated rings.
;
_journal_issue 43
_journal_name_full 'Chemical science'
_journal_page_first 20517
_journal_page_last 20526
_journal_paper_doi 10.1039/d5sc03752b
_journal_volume 16
_journal_year 2025
_chemical_formula_moiety 'C34 H40 P2, 3(C H4 O), 2(Cl)'
_chemical_formula_sum 'C37 H52 Cl2 O3 P2'
_chemical_formula_weight 677.62
_space_group_crystal_system monoclinic
_space_group_IT_number 14
_space_group_name_Hall '-P 2ybc'
_space_group_name_H-M_alt 'P 1 21/c 1'
_atom_sites_solution_hydrogens geom
_atom_sites_solution_primary dual
_audit_creation_date 2025-02-10
_audit_creation_method
;
Olex2 1.5
(compiled 2024.02.16 svn.r378c4104 for OlexSys, GUI svn.r6928)
;
_audit_update_record
;
2025-03-14 deposited with the CCDC.	2025-09-29 downloaded from the CCDC.
;
_cell_angle_alpha 90
_cell_angle_beta 115.6810(10)
_cell_angle_gamma 90
_cell_formula_units_Z 4
_cell_length_a 19.8117(2)
_cell_length_b 11.70200(10)
_cell_length_c 17.50060(10)
_cell_measurement_reflns_used 52632
_cell_measurement_temperature 120(1)
_cell_measurement_theta_max 70.7290
_cell_measurement_theta_min 4.5080
_cell_volume 3656.50(6)
_computing_cell_refinement 'CrysAlisPro 1.171.42.51a (Rigaku OD, 2022)'
_computing_data_collection 'CrysAlisPro 1.171.42.51a (Rigaku OD, 2022)'
_computing_data_reduction 'CrysAlisPro 1.171.42.51a (Rigaku OD, 2022)'
_computing_molecular_graphics 'Olex2 1.5 (Dolomanov et al., 2009)'
_computing_publication_material 'Olex2 1.5 (Dolomanov et al., 2009)'
_computing_structure_refinement 'SHELXL 2019/3 (Sheldrick, 2015)'
_computing_structure_solution 'SHELXT  (Sheldrick, 2015)'
_diffrn_ambient_environment N~2~
_diffrn_ambient_temperature 120(1)
_diffrn_detector 'CCD plate'
_diffrn_detector_area_resol_mean 7.9621
_diffrn_detector_type Eos
_diffrn_measured_fraction_theta_full 1.000
_diffrn_measured_fraction_theta_max 0.993
_diffrn_measurement_details
;
List of Runs (angles in degrees, time in seconds):

  # Type    Start    End  Width  t~exp~   \w     \q     \k     \f   Frames
#--------------------------------------------------------------------------
  1  \w    -64.00 -10.00   1.00    2.00    --    0.00 -57.00  90.00   54
  2  \w    -20.00  69.00   1.00    2.00    --    0.00  57.00-120.00   89
  3  \w    -21.00   5.00   1.00    2.00    --    0.00  57.00 -60.00   26
  4  \w     12.00  39.00   1.00    2.00    --    0.00  57.00 -60.00   27
  5  \w     -3.00  22.00   1.00    2.00    --    0.00 -57.00  90.00   25
  6  \w    -29.00  68.00   1.00    2.00    --    0.00  77.00 120.00   97
  7  \w    -29.00  -4.00   1.00    2.00    --   16.00 106.00 -49.15   25
  8  \w    -31.00   1.00   1.00    2.00    --   20.00 118.00-118.57   32
  9  \w    -42.00 -16.00   1.00    8.00    --   28.00 145.00 -27.67   26
 10  \w     -9.00  16.00   1.00    8.00    --   36.00 103.00-105.47   25
 11  \w      5.00  30.00   1.00    8.00    --   44.00  90.00 135.42   25
 12  \w      6.00  31.00   1.00    8.00    --   44.00  89.00-144.32   25
 13  \w      6.00  31.00   1.00    8.00    --   44.00  88.00 -76.49   25
 14  \w      6.00  31.00   1.00    8.00    --   44.00  88.00  75.49   25
 15  \w     14.00  39.00   1.00    8.00    --   48.00  82.00-150.45   25
 16  \w     16.00  41.00   1.00    8.00    --   48.00  81.00  14.81   25
 17  \w     18.00  43.00   1.00    8.00    --   52.00  81.00 115.62   25
 18  \w     18.00  43.00   1.00    8.00    --   52.00  82.00-113.89   25
 19  \w     18.00  43.00   1.00    8.00    --   52.00  82.00 140.54   25
 20  \w     18.00  43.00   1.00    8.00    --   52.00  82.00 -20.88   25
 21  \w     19.00  44.00   1.00    8.00    --   52.00  80.00-130.85   25
 22  \w     19.00  44.00   1.00    8.00    --   52.00  80.00  97.74   25
 23  \w    -53.00 -23.00   1.00    8.00    --  -53.50 -77.00 150.00   30
 24  \w    -50.00 -24.00   1.00    8.00    --  -53.50 -77.00-120.00   26
 25  \w    -84.00  17.00   1.00    8.00    --  -53.50  77.00 120.00  101
 26  \w    -58.00 -22.00   1.00    8.00    --  -53.50 -77.00   0.00   36
 27  \w    -92.00  -3.00   1.00    8.00    --  -53.50 125.00 -60.00   89
 28  \w     23.00  49.00   1.00    8.00    --   54.61  77.00 -30.00   26
 29  \w     23.00  49.00   1.00    8.00    --   54.61  77.00  60.00   26
 30  \w     23.00  89.00   1.00    8.00    --   54.61-125.00-120.00   66
 31  \w     25.00  51.00   1.00    8.00    --   56.00  76.00 172.93   26
 32  \w     28.00  54.00   1.00    8.00    --   60.00  77.00 179.67   26
 33  \w     96.00 129.00   1.00    8.00    --   60.00  77.00 -13.54   33
 34  \w     76.00 103.00   1.00    8.00    --   60.00  77.00 -60.25   27
 35  \w     30.00  55.00   1.00    8.00    --   60.00  75.00-122.08   25
 36  \w     29.00  54.00   1.00    8.00    --   60.00  77.00-100.01   25
 37  \w     28.00  55.00   1.00    8.00    --   60.00  77.00 -30.60   27
 38  \w     31.00  57.00   1.00    8.00    --   60.00  76.00 -48.58   26
 39  \w     30.00  56.00   1.00    8.00    --   60.00  77.00 -60.25   26
 40  \w     33.00  59.00   1.00    8.00    --   60.00  76.00-114.40   26
 41  \w     34.00  60.00   1.00    8.00    --   60.00  76.00-139.26   26
 42  \w     31.00  64.00   1.00    8.00    --   60.00  77.00 -13.54   33
 43  \w     28.00  62.00   1.00    8.00    --   60.00  77.00  30.03   34
 44  \w     29.00  55.00   1.00    8.00    --   60.00  77.00  21.24   26
 45  \w     32.00  58.00   1.00    8.00    --   60.00  76.00 103.05   26
 46  \w     34.00  60.00   1.00    8.00    --   64.00  75.00 106.14   26
 47  \w     35.00  61.00   1.00    8.00    --   64.00  72.00 145.92   26
 48  \w     86.00 119.00   1.00    8.00    --   64.00  70.00  73.88   33
 49  \w     82.00 109.00   1.00    8.00    --   64.00  75.00 106.14   27
 50  \w     37.00  80.00   1.00    8.00    --   64.00  70.00  73.88   43
 51  \w     37.00  74.00   1.00    8.00    --   64.00  68.00  96.64   37
 52  \w     36.00  67.00   1.00    8.00    --   64.00  72.00 123.35   31
 53  \w     34.00  60.00   1.00    8.00    --   64.00  77.00 126.10   26
 54  \w     33.00  58.00   1.00    8.00    --   64.00  77.00 -82.33   25
 55  \w     36.00  63.00   1.00    8.00    --   64.00  76.00-164.33   27
 56  \w     37.00  73.00   1.00    8.00    --   68.00  75.00  40.15   36
 57  \w     40.00  66.00   1.00    8.00    --   68.00  70.00-171.11   26
 58  \w     47.00  73.00   1.00    8.00    --   68.00  73.00 162.85   26
 59  \w     72.00 101.00   1.00    8.00    --   68.00  76.00-142.57   29
 60  \w     40.00  68.00   1.00    8.00    --   68.00  76.00-142.57   28
 61  \w     43.00 109.00   1.00    8.00    --   68.00  70.00 150.69   66
 62  \w     71.00  98.00   1.00    8.00    --   68.00  74.00 -37.94   27
 63  \w     38.00  65.00   1.00    8.00    --   68.00  74.00 -37.94   27
 64  \w     43.00  96.00   1.00    8.00    --   68.00  69.00 -47.77   53
 65  \w     40.00  73.00   1.00    8.00    --   68.00  75.00   5.15   33
 66  \w     37.00  66.00   1.00    8.00    --   68.00  77.00 -87.90   29
 67  \w     45.00  71.00   1.00    8.00    --   72.00  70.00 136.34   26
 68  \w     47.00  72.00   1.00    8.00    --   72.00  67.00 126.91   25
 69  \w     42.00 142.00   1.00    8.00    --   72.00  77.00 -38.41  100
 70  \w     48.00  76.00   1.00    8.00    --   72.00  70.00 -12.87   28
 71  \w     44.00 100.00   1.00    8.00    --   72.00  70.00  39.25   56
 72  \w     45.00  71.00   1.00    8.00    --   72.00  74.00 147.59   26
 73  \w     41.00  68.00   1.00    8.00    --   72.00  75.00  -2.71   27
 74  \w     54.00  83.00   1.00    8.00    --   72.00  54.00 106.11   29
 75  \w     46.00 147.00   1.00    8.00    --   76.00  75.00  55.88  101
 76  \w     46.00  72.00   1.00    8.00    --   76.00  74.00 101.64   26
 77  \w     53.00 112.00   1.00    8.00    --   76.00  67.00 152.76   59
 78  \w     51.00  77.00   1.00    8.00    --   76.00  69.00 -65.53   26
 79  \w     45.00  82.00   1.00    8.00    --   76.00  75.00-131.20   37
 80  \w     52.00  94.00   1.00    8.00    --   76.00  66.00 -97.86   42
 81  \w     45.00  71.00   1.00    8.00    --   76.00  77.00 -96.15   26
 82  \w     51.00 150.00   1.00    8.00    --   80.00  72.00 163.97   99
 83  \w     60.00  86.00   1.00    8.00    --   80.00  62.00 105.85   26
 84  \w     51.00  86.00   1.00    8.00    --   80.00  73.00 -56.21   35
 85  \w     58.00 149.00   1.00    8.00    --   80.00  57.00   5.49   91
 86  \w     49.00  75.00   1.00    8.00    --   80.00  75.00-173.71   26
 87  \w     53.00  78.00   1.00   14.00    --   84.00  77.00-130.43   25
 88  \w     55.00  82.00   1.00   14.00    --   84.00  76.00-140.55   27
 89  \w     53.00  99.00   1.00   14.00    --   84.00  76.00 122.09   46
 90  \w     53.00 152.00   1.00   14.00    --   84.00  76.00 -56.40   99
 91  \w    126.00 152.00   1.00   14.00    --   84.00  77.00  25.56   26
 92  \w     52.00  78.00   1.00   14.00    --   84.00  77.00  25.56   26
 93  \w     53.00  79.00   1.00   14.00    --   84.00  77.00 161.95   26
 94  \w     55.00  81.00   1.00   14.00    --   84.00  74.00-109.86   26
 95  \w     57.00  83.00   1.00   14.00    --   88.00  76.00  -9.30   26
 96  \w     67.00  97.00   1.00   14.00    --   88.00  55.00 -18.02   30
 97  \w     61.00 134.00   1.00   14.00    --   88.00  73.00-137.11   73
 98  \w     60.00  89.00   1.00   14.00    --   88.00  71.00 -88.02   29
 99  \w     66.00  92.00   1.00   14.00    --   92.00  73.00 -89.12   26
100  \w     63.00  91.00   1.00   14.00    --   92.00  72.00-179.55   28
101  \w    126.00 155.00   1.00   14.00    --   92.00  75.00  69.32   29
102  \w     61.00  87.00   1.00   14.00    --   92.00  75.00  69.32   26
103  \w     70.00  95.00   1.00   14.00    --   92.00  64.00  13.65   25
104  \w     67.00  99.00   1.00   14.00    --   92.00  67.00  20.27   32
105  \w    121.00 165.00   1.00   14.00    --   96.00  72.00  36.78   44
106  \w     67.00  94.00   1.00   14.00    --   96.00  72.00  36.78   27
107  \w     66.00 108.00   1.00   14.00    --   96.00  76.00-164.03   42
108  \w     75.00 106.00   1.00   14.00    --   96.00  55.00 -23.41   31
109  \w     73.00 130.00   1.00   14.00    --   96.00  46.00 -85.15   57
110  \w     68.00  94.00   1.00   14.00    --  100.00  77.00  75.02   26
111  \w     77.00 171.00   1.00   14.00    --  100.00  50.00 122.42   94
112  \w     74.00 101.00   1.00   14.00    --  100.00  66.00 -74.91   27
113  \w     69.00 115.00   1.00   14.00    --  100.00  75.00-139.72   46
114  \w     73.00  98.00   1.00   14.00    --  100.00  70.00 159.29   25
115  \w     79.00 104.00   1.00   14.00    --  100.00  66.00 -38.28   25
116  \w     73.00 171.00   1.00   14.00    --  104.00  75.00 140.22   98
117  \w    123.00 148.00   1.00   14.00    --  104.00  72.00 122.79   25
118  \w     75.00 101.00   1.00   14.00    --  104.00  72.00 122.79   26
119  \w    121.00 148.00   1.00   14.00    --  109.22  64.00-120.00   27
120  \w     85.00 111.00   1.00   14.00    --  109.22  64.00-120.00   26
121  \w     85.00 176.00   1.00   14.00    --  109.22  64.00-180.00   91
122  \w     85.00 127.00   1.00   14.00    --  109.22  64.00 -30.00   42
123  \w     78.00 104.00   1.00   14.00    --  109.22  77.00 -90.00   26
124  \w     43.00 109.00   1.00   14.00    --  109.22 -92.00  90.00   66
125  \w     80.00 178.00   1.00   14.00    --  109.22  77.00 150.00   98
126  \w     86.00 112.00   1.00   14.00    --  109.22  64.00   0.00   26
127  \w     78.00 145.00   1.00   14.00    --  109.22  77.00  30.00   67
128  \w     80.00 176.00   1.00   14.00    --  109.22  77.00  90.00   96
129  \w     58.00  84.00   1.00   14.00    --  109.22 -38.00-120.00   26
130  \w     79.00 144.00   1.00   14.00    --  109.22  77.00   0.00   65
131  \w     80.00 178.00   1.00   14.00    --  109.22  77.00-150.00   98
132  \w     88.00 176.00   1.00   14.00    --  109.22  64.00 -60.00   88
133  \w     40.00 112.00   1.00   14.00    --  109.22-111.00  30.00   72
134  \w     78.00 104.00   1.00   14.00    --  109.22  77.00-120.00   26
135  \w    142.00 169.00   1.00   14.00    --  109.22 111.00 -90.00   27
136  \w     80.00 107.00   1.00   14.00    --  109.22  77.00-180.00   27
137  \w    117.00 177.00   1.00   14.00    --  109.22  77.00 -30.00   60
138  \w     79.00 104.00   1.00   14.00    --  109.22  77.00 -30.00   25
139  \w    112.00 158.00   1.00   14.00    --  109.22 111.00-120.00   46
140  \w     38.00  74.00   1.00   14.00    --  109.22 -92.00-120.00   36
141  \w     45.00  70.00   1.00   14.00    --  109.22 -92.00  60.00   25
142  \w     37.00  83.00   1.00   14.00    --  109.22 -92.00 -30.00   46
143  \w     46.00 111.00   1.00   14.00    --  109.22-111.00-150.00   65
144  \w     79.00 168.00   1.00   14.00    --  109.22  77.00  14.53   89
145  \w     87.00 113.00   1.00   14.00    --  109.22  64.00  90.00   26
146  \w     85.00 176.00   1.00   14.00    --  109.22  64.00 -90.00   91
147  \w     57.00  83.00   1.00   14.00    --  109.22 -92.00  30.00   26
148  \w     78.00 115.00   1.00   14.00    --  109.22  77.00 120.00   37
149  \w     86.00 177.00   1.00   14.00    --  109.22  64.00  60.00   91
150  \w     44.00 112.00   1.00   14.00    --  109.22-111.00 -60.00   68
151  \w     79.00 106.00   1.00   14.00    --  109.22  77.00 -60.00   27
152  \f    -60.00 210.00   1.00    0.20   0.00   0.00   0.00    --   270
;
_diffrn_measurement_device 'four-circle diffractometer'
_diffrn_measurement_device_type 'SuperNova, Dual, Cu at home/near, Eos'
_diffrn_measurement_method '\w and \f scans'
_diffrn_orient_matrix_type 'CrysAlisPro convention (1999,Acta A55,543-557)'
_diffrn_orient_matrix_UB_11 -0.0818734000
_diffrn_orient_matrix_UB_12 0.0130391000
_diffrn_orient_matrix_UB_13 -0.0138104000
_diffrn_orient_matrix_UB_21 0.0272036000
_diffrn_orient_matrix_UB_22 0.0414881000
_diffrn_orient_matrix_UB_23 0.0921503000
_diffrn_orient_matrix_UB_31 -0.0006367000
_diffrn_orient_matrix_UB_32 0.1242073000
_diffrn_orient_matrix_UB_33 -0.0294890000
_diffrn_radiation_monochromator mirror
_diffrn_radiation_probe x-ray
_diffrn_radiation_type 'Cu K\a'
_diffrn_radiation_wavelength 1.54184
_diffrn_reflns_av_R_equivalents 0.0553
_diffrn_reflns_av_unetI/netI 0.0197
_diffrn_reflns_Laue_measured_fraction_full 1.000
_diffrn_reflns_Laue_measured_fraction_max 0.993
_diffrn_reflns_limit_h_max 24
_diffrn_reflns_limit_h_min -24
_diffrn_reflns_limit_k_max 14
_diffrn_reflns_limit_k_min -13
_diffrn_reflns_limit_l_max 21
_diffrn_reflns_limit_l_min -21
_diffrn_reflns_number 97563
_diffrn_reflns_point_group_measured_fraction_full 1.000
_diffrn_reflns_point_group_measured_fraction_max 0.993
_diffrn_reflns_theta_full 67.684
_diffrn_reflns_theta_max 70.931
_diffrn_reflns_theta_min 4.518
_diffrn_source 'micro-focus sealed X-ray tube'
_diffrn_source_type 'SuperNova (Cu) X-ray Source'
_exptl_absorpt_coefficient_mu 2.682
_exptl_absorpt_correction_T_max 1.000
_exptl_absorpt_correction_T_min 0.732
_exptl_absorpt_correction_type gaussian
_exptl_absorpt_process_details
;
CrysAlisPro 1.171.42.51a (Rigaku Oxford Diffraction, 2022)
Numerical absorption correction based on gaussian integration over
a multifaceted crystal model
Empirical absorption correction using spherical harmonics,
implemented in SCALE3 ABSPACK scaling algorithm.
;
_exptl_crystal_colour red
_exptl_crystal_colour_primary red
_exptl_crystal_density_diffrn 1.231
_exptl_crystal_description plate
_exptl_crystal_F_000 1448
_exptl_crystal_size_max 0.19
_exptl_crystal_size_mid 0.16
_exptl_crystal_size_min 0.08
_refine_diff_density_max 0.385
_refine_diff_density_min -0.305
_refine_diff_density_rms 0.047
_refine_ls_extinction_method none
_refine_ls_goodness_of_fit_ref 1.058
_refine_ls_hydrogen_treatment constr
_refine_ls_matrix_type full
_refine_ls_number_parameters 411
_refine_ls_number_reflns 7023
_refine_ls_number_restraints 0
_refine_ls_restrained_S_all 1.058
_refine_ls_R_factor_all 0.0367
_refine_ls_R_factor_gt 0.0348
_refine_ls_shift/su_max 0.001
_refine_ls_shift/su_mean 0.000
_refine_ls_structure_factor_coef Fsqd
_refine_ls_weighting_details 'w=1/[\s^2^(Fo^2^)+(0.0513P)^2^+1.8166P] where P=(Fo^2^+2Fc^2^)/3'
_refine_ls_weighting_scheme calc
_refine_ls_wR_factor_gt 0.0962
_refine_ls_wR_factor_ref 0.0977
_reflns_Friedel_coverage 0.000
_reflns_number_gt 6611
_reflns_number_total 7023
_reflns_threshold_expression 'I > 2\s(I)'
_cod_data_source_file d5sc03752b3.cif
_cod_data_source_block cmpd4cPh_ba_ss2
_cod_depositor_comments 'Adding full bibliography for 1575881--1575890.cif.'
_cod_original_sg_symbol_H-M 'P 21/c'
_cod_database_code 1575890
_shelx_shelxl_version_number 2019/3
_chemical_oxdiff_formula C37H52Cl2O3P2
_chemical_oxdiff_usercomment ss15
_shelx_space_group_comment
;
The symmetry employed for this shelxl refinement is uniquely defined
by the following loop, which should always be used as a source of
symmetry information in preference to the above space-group names.
They are only intended as comments.
;
_shelx_estimated_absorpt_t_max 0.814
_shelx_estimated_absorpt_t_min 0.630
_olex2_refinement_description
;
1. Fixed Uiso
 At 1.2 times of:
  All C(H) groups
 At 1.5 times of:
  All C(H,H,H) groups, All O(H) groups
2.a Ternary CH refined with riding coordinates:
 C23(H23), C26(H26), C29(H29), C32(H32)
2.b Aromatic/amide H refined with riding coordinates:
 C2(H2), C3(H3), C4(H4), C5(H5), C11(H11), C13(H13), C15(H15), C16(H16),
 C17(H17), C18(H18), C20(H20), C22(H22)
2.c Idealised Me refined as rotating group:
 C24(H24A,H24B,H24C), C25(H25A,H25B,H25C), C27(H27A,H27B,H27C), C28(H28A,H28B,
 H28C), C30(H30A,H30B,H30C), C31(H31A,H31B,H31C), C33(H33A,H33B,H33C), C34(H34A,
 H34B,H34C), C35(H35A,H35B,H35C), C36(H36A,H36B,H36C), C37(H37A,H37B,H37C)
2.d Idealised tetrahedral OH refined as rotating group:
 O1(H1), O2(H2A), O3(H3A)
;
_olex2_submission_special_instructions 'No special instructions were received'
_oxdiff_exptl_absorpt_empirical_details
;
Empirical correction (ABSPACK) includes:
- Absorption correction using spherical harmonics
- Frame scaling
- Detector area scaling
;

loop_
_space_group_symop_operation_xyz
'x, y, z'
'-x, y+1/2, -z+1/2'
'-x, -y, -z'
'x, -y-1/2, z-1/2'

loop_
_atom_site_label
_atom_site_type_symbol
_atom_site_fract_x
_atom_site_fract_y
_atom_site_fract_z
_atom_site_U_iso_or_equiv
_atom_site_adp_type
_atom_site_occupancy
_atom_site_site_symmetry_order
_atom_site_calc_flag
_atom_site_refinement_flags_posn
_atom_site_refinement_flags_adp
_atom_site_refinement_flags_occupancy
_atom_site_disorder_assembly
_atom_site_disorder_group
P1 P 0.20053(2) 0.40326(3) 0.03841(2) 0.02110(10) Uani 1 1 d . . . . .
P2 P 0.19696(2) 0.58468(3) 0.24680(2) 0.01940(10) Uani 1 1 d . . . . .
C1 C 0.13867(8) 0.32216(13) 0.06843(9) 0.0224(3) Uani 1 1 d . . . . .
C2 C 0.09906(8) 0.22300(13) 0.03325(9) 0.0254(3) Uani 1 1 d . . . . .
H2 H 0.102702 0.186960 -0.013463 0.030 Uiso 1 1 calc R U . . .
C3 C 0.05353(9) 0.17750(14) 0.06851(10) 0.0279(3) Uani 1 1 d . . . . .
H3 H 0.025472 0.110100 0.044926 0.033 Uiso 1 1 calc R U . . .
C4 C 0.04873(8) 0.22897(14) 0.13704(10) 0.0270(3) Uani 1 1 d . . . . .
H4 H 0.017964 0.195783 0.160280 0.032 Uiso 1 1 calc R U . . .
C5 C 0.08832(8) 0.32895(13) 0.17270(9) 0.0244(3) Uani 1 1 d . . . . .
H5 H 0.084851 0.363968 0.219845 0.029 Uiso 1 1 calc R U . . .
C6 C 0.13297(8) 0.37609(12) 0.13762(9) 0.0211(3) Uani 1 1 d . . . . .
C7 C 0.17804(8) 0.48069(13) 0.16379(9) 0.0212(3) Uani 1 1 d . . . . .
C8 C 0.21712(8) 0.50915(13) 0.11932(9) 0.0213(3) Uani 1 1 d . . . . .
C9 C 0.26406(8) 0.60994(12) 0.14568(9) 0.0204(3) Uani 1 1 d . . . . .
C10 C 0.25993(8) 0.66429(12) 0.21765(9) 0.0207(3) Uani 1 1 d . . . . .
C11 C 0.29975(8) 0.76084(13) 0.25270(9) 0.0218(3) Uani 1 1 d . . . . .
H11 H 0.296781 0.795538 0.300223 0.026 Uiso 1 1 calc R U . . .
C12 C 0.34620(8) 0.80956(13) 0.21710(9) 0.0221(3) Uani 1 1 d . . . . .
C13 C 0.38579(8) 0.91013(13) 0.24908(10) 0.0253(3) Uani 1 1 d . . . . .
H13 H 0.383515 0.945741 0.296698 0.030 Uiso 1 1 calc R U . . .
C14 C 0.42896(8) 0.95983(13) 0.21228(9) 0.0256(3) Uani 1 1 d . . . . .
C15 C 0.46449(9) 1.06806(15) 0.23919(11) 0.0325(4) Uani 1 1 d . . . . .
H15 H 0.461569 1.106537 0.285458 0.039 Uiso 1 1 calc R U . . .
C16 C 0.50263(9) 1.11644(16) 0.19867(11) 0.0370(4) Uani 1 1 d . . . . .
H16 H 0.524264 1.190006 0.215613 0.044 Uiso 1 1 calc R U . . .
C17 C 0.51059(9) 1.05921(16) 0.13194(11) 0.0372(4) Uani 1 1 d . . . . .
H17 H 0.538142 1.093988 0.105255 0.045 Uiso 1 1 calc R U . . .
C18 C 0.47904(9) 0.95459(15) 0.10567(11) 0.0336(4) Uani 1 1 d . . . . .
H18 H 0.485845 0.915833 0.061812 0.040 Uiso 1 1 calc R U . . .
C19 C 0.43580(8) 0.90278(14) 0.14360(10) 0.0262(3) Uani 1 1 d . . . . .
C20 C 0.39764(8) 0.79989(14) 0.11297(9) 0.0263(3) Uani 1 1 d . . . . .
H20 H 0.403443 0.760638 0.068673 0.032 Uiso 1 1 calc R U . . .
C21 C 0.35133(8) 0.75417(13) 0.14638(9) 0.0227(3) Uani 1 1 d . . . . .
C22 C 0.30881(8) 0.65313(13) 0.11140(9) 0.0229(3) Uani 1 1 d . . . . .
H22 H 0.311631 0.616153 0.064544 0.027 Uiso 1 1 calc R U . . .
C23 C 0.28767(9) 0.32998(14) 0.05667(10) 0.0281(3) Uani 1 1 d . . . . .
H23 H 0.310926 0.370931 0.023887 0.034 Uiso 1 1 calc R U . . .
C24 C 0.34302(10) 0.33348(17) 0.15070(11) 0.0390(4) Uani 1 1 d . . . . .
H24A H 0.354211 0.413156 0.169128 0.059 Uiso 1 1 calc R U . . .
H24B H 0.389374 0.294281 0.158868 0.059 Uiso 1 1 calc R U . . .
H24C H 0.320882 0.295250 0.184246 0.059 Uiso 1 1 calc R U . . .
C25 C 0.27255(11) 0.20645(16) 0.02487(13) 0.0434(4) Uani 1 1 d . . . . .
H25A H 0.251986 0.163623 0.058086 0.065 Uiso 1 1 calc R U . . .
H25B H 0.319480 0.170870 0.031222 0.065 Uiso 1 1 calc R U . . .
H25C H 0.236524 0.205787 -0.035047 0.065 Uiso 1 1 calc R U . . .
C26 C 0.15342(9) 0.46740(14) -0.06634(9) 0.0262(3) Uani 1 1 d . . . . .
H26 H 0.189899 0.519955 -0.073847 0.031 Uiso 1 1 calc R U . . .
C27 C 0.13010(11) 0.37711(17) -0.13668(10) 0.0384(4) Uani 1 1 d . . . . .
H27A H 0.174915 0.340926 -0.136136 0.058 Uiso 1 1 calc R U . . .
H27B H 0.101507 0.413702 -0.191770 0.058 Uiso 1 1 calc R U . . .
H27C H 0.098975 0.319022 -0.127078 0.058 Uiso 1 1 calc R U . . .
C28 C 0.08751(9) 0.53990(15) -0.07076(11) 0.0339(4) Uani 1 1 d . . . . .
H28A H 0.055158 0.493471 -0.053726 0.051 Uiso 1 1 calc R U . . .
H28B H 0.058696 0.567212 -0.128917 0.051 Uiso 1 1 calc R U . . .
H28C H 0.106475 0.605443 -0.032453 0.051 Uiso 1 1 calc R U . . .
C29 C 0.24426(8) 0.51648(13) 0.35000(9) 0.0237(3) Uani 1 1 d . . . . .
H29 H 0.205847 0.476952 0.363262 0.028 Uiso 1 1 calc R U . . .
C30 C 0.28522(10) 0.60381(15) 0.41988(10) 0.0335(4) Uani 1 1 d . . . . .
H30A H 0.323934 0.642038 0.408507 0.050 Uiso 1 1 calc R U . . .
H30B H 0.308580 0.564721 0.474757 0.050 Uiso 1 1 calc R U . . .
H30C H 0.249396 0.660642 0.421177 0.050 Uiso 1 1 calc R U . . .
C31 C 0.29872(10) 0.42666(15) 0.34574(10) 0.0336(4) Uani 1 1 d . . . . .
H31A H 0.270369 0.362949 0.309824 0.050 Uiso 1 1 calc R U . . .
H31B H 0.330301 0.398393 0.402957 0.050 Uiso 1 1 calc R U . . .
H31C H 0.330352 0.461131 0.321728 0.050 Uiso 1 1 calc R U . . .
C32 C 0.11262(8) 0.66417(13) 0.22896(9) 0.0244(3) Uani 1 1 d . . . . .
H32 H 0.078668 0.612589 0.241887 0.029 Uiso 1 1 calc R U . . .
C33 C 0.12897(10) 0.76973(16) 0.28618(11) 0.0387(4) Uani 1 1 d . . . . .
H33A H 0.146224 0.745414 0.345251 0.058 Uiso 1 1 calc R U . . .
H33B H 0.083217 0.815288 0.269098 0.058 Uiso 1 1 calc R U . . .
H33C H 0.167915 0.815937 0.280735 0.058 Uiso 1 1 calc R U . . .
C34 C 0.07263(9) 0.69794(16) 0.13542(10) 0.0323(4) Uani 1 1 d . . . . .
H34A H 0.106323 0.744153 0.120340 0.049 Uiso 1 1 calc R U . . .
H34B H 0.027714 0.742414 0.125692 0.049 Uiso 1 1 calc R U . . .
H34C H 0.058222 0.628879 0.100287 0.049 Uiso 1 1 calc R U . . .
Cl2 Cl 0.32530(2) 0.94959(4) 0.42927(2) 0.03377(11) Uani 1 1 d . . . . .
Cl1 Cl 0.05423(2) 0.45005(4) 0.34228(2) 0.03295(11) Uani 1 1 d . . . . .
O1 O 0.86801(8) 0.35319(12) 0.53083(10) 0.0525(4) Uani 1 1 d . . . . .
H1 H 0.890051 0.400488 0.569887 0.079 Uiso 1 1 calc R U . . .
C35 C 0.82861(11) 0.41090(17) 0.45560(13) 0.0438(4) Uani 1 1 d . . . . .
H35A H 0.795464 0.467218 0.463301 0.066 Uiso 1 1 calc R U . . .
H35B H 0.798619 0.356384 0.411376 0.066 Uiso 1 1 calc R U . . .
H35C H 0.863786 0.450026 0.438757 0.066 Uiso 1 1 calc R U . . .
O2 O 0.45308(7) 0.77799(12) 0.45686(9) 0.0449(3) Uani 1 1 d . . . . .
H2A H 0.419919 0.826772 0.450363 0.067 Uiso 1 1 calc R U . . .
C36 C 0.52361(13) 0.8317(2) 0.48887(19) 0.0675(7) Uani 1 1 d . . . . .
H36A H 0.524312 0.887615 0.447509 0.101 Uiso 1 1 calc R U . . .
H36B H 0.562588 0.774231 0.499288 0.101 Uiso 1 1 calc R U . . .
H36C H 0.533012 0.870769 0.542090 0.101 Uiso 1 1 calc R U . . .
O3 O 0.29367(13) 0.14919(14) 0.30399(12) 0.0764(5) Uani 1 1 d . . . . .
H3A H 0.303968 0.107697 0.346774 0.115 Uiso 1 1 calc R U . . .
C37 C 0.24016(13) 0.0960(2) 0.23340(13) 0.0533(5) Uani 1 1 d . . . . .
H37A H 0.204032 0.152880 0.197430 0.080 Uiso 1 1 calc R U . . .
H37B H 0.214071 0.038259 0.251172 0.080 Uiso 1 1 calc R U . . .
H37C H 0.264343 0.059226 0.201438 0.080 Uiso 1 1 calc R U . . .

loop_
_atom_site_aniso_label
_atom_site_aniso_U_11
_atom_site_aniso_U_22
_atom_site_aniso_U_33
_atom_site_aniso_U_23
_atom_site_aniso_U_13
_atom_site_aniso_U_12
P1 0.02574(19) 0.02026(19) 0.02005(18) -0.00275(13) 0.01251(15) -0.00184(14)
P2 0.02213(18) 0.01983(19) 0.01887(17) -0.00183(13) 0.01134(14) -0.00152(13)
C1 0.0243(7) 0.0221(7) 0.0213(7) 0.0010(6) 0.0104(6) 0.0001(6)
C2 0.0293(7) 0.0223(8) 0.0239(7) -0.0020(6) 0.0110(6) -0.0009(6)
C3 0.0279(7) 0.0237(8) 0.0295(8) -0.0025(6) 0.0100(6) -0.0058(6)
C4 0.0252(7) 0.0270(8) 0.0293(7) 0.0027(6) 0.0123(6) -0.0034(6)
C5 0.0249(7) 0.0262(8) 0.0232(7) 0.0000(6) 0.0116(6) 0.0003(6)
C6 0.0217(6) 0.0192(7) 0.0203(6) 0.0003(5) 0.0072(5) 0.0005(5)
C7 0.0232(7) 0.0216(7) 0.0195(6) -0.0003(5) 0.0099(5) 0.0011(6)
C8 0.0239(7) 0.0210(7) 0.0197(6) -0.0003(5) 0.0100(5) 0.0008(6)
C9 0.0225(7) 0.0194(7) 0.0196(6) -0.0008(5) 0.0093(5) 0.0000(5)
C10 0.0224(7) 0.0214(7) 0.0205(6) 0.0008(5) 0.0114(5) 0.0002(5)
C11 0.0244(7) 0.0217(7) 0.0209(7) -0.0012(5) 0.0113(6) 0.0008(6)
C12 0.0223(7) 0.0217(7) 0.0224(7) 0.0014(6) 0.0098(6) 0.0009(6)
C13 0.0266(7) 0.0240(8) 0.0258(7) -0.0001(6) 0.0119(6) -0.0001(6)
C14 0.0226(7) 0.0251(8) 0.0261(7) 0.0030(6) 0.0076(6) -0.0020(6)
C15 0.0307(8) 0.0293(8) 0.0340(8) -0.0013(7) 0.0106(7) -0.0058(7)
C16 0.0309(8) 0.0306(9) 0.0432(9) 0.0024(7) 0.0101(7) -0.0111(7)
C17 0.0304(8) 0.0415(10) 0.0398(9) 0.0082(8) 0.0154(7) -0.0091(7)
C18 0.0312(8) 0.0389(10) 0.0330(8) 0.0049(7) 0.0162(7) -0.0048(7)
C19 0.0242(7) 0.0281(8) 0.0258(7) 0.0052(6) 0.0103(6) -0.0016(6)
C20 0.0288(7) 0.0294(8) 0.0224(7) 0.0018(6) 0.0126(6) 0.0004(6)
C21 0.0235(7) 0.0230(7) 0.0220(7) 0.0024(6) 0.0101(6) 0.0005(6)
C22 0.0271(7) 0.0242(8) 0.0201(7) -0.0002(6) 0.0127(6) 0.0005(6)
C23 0.0317(8) 0.0276(8) 0.0313(8) -0.0010(6) 0.0196(7) 0.0024(6)
C24 0.0357(9) 0.0380(10) 0.0383(9) 0.0002(8) 0.0113(7) 0.0113(7)
C25 0.0487(10) 0.0330(10) 0.0530(11) -0.0104(8) 0.0262(9) 0.0064(8)
C26 0.0307(8) 0.0288(8) 0.0204(7) 0.0007(6) 0.0123(6) -0.0041(6)
C27 0.0503(10) 0.0415(10) 0.0239(8) -0.0067(7) 0.0165(7) -0.0093(8)
C28 0.0341(8) 0.0381(10) 0.0295(8) 0.0090(7) 0.0138(7) 0.0043(7)
C29 0.0265(7) 0.0268(8) 0.0202(7) 0.0016(6) 0.0122(6) -0.0019(6)
C30 0.0363(9) 0.0355(9) 0.0235(7) -0.0028(7) 0.0082(7) 0.0007(7)
C31 0.0397(9) 0.0327(9) 0.0282(8) 0.0056(7) 0.0146(7) 0.0092(7)
C32 0.0244(7) 0.0254(8) 0.0280(7) -0.0005(6) 0.0158(6) 0.0006(6)
C33 0.0382(9) 0.0387(10) 0.0371(9) -0.0087(8) 0.0143(7) 0.0110(8)
C34 0.0276(8) 0.0385(9) 0.0295(8) 0.0019(7) 0.0111(6) 0.0059(7)
Cl2 0.0391(2) 0.0391(2) 0.0304(2) -0.00104(16) 0.02187(17) 0.00420(16)
Cl1 0.0399(2) 0.0340(2) 0.0302(2) 0.00045(15) 0.02002(17) -0.00548(16)
O1 0.0512(8) 0.0395(8) 0.0563(8) 0.0015(7) 0.0136(7) 0.0019(6)
C35 0.0464(11) 0.0369(10) 0.0462(10) -0.0066(8) 0.0183(9) -0.0019(8)
O2 0.0424(7) 0.0384(7) 0.0598(8) -0.0041(6) 0.0278(6) 0.0022(6)
C36 0.0433(12) 0.0601(15) 0.0959(19) -0.0132(14) 0.0271(12) -0.0039(11)
O3 0.1151(15) 0.0361(9) 0.0648(11) 0.0049(8) 0.0265(11) -0.0043(9)
C37 0.0619(13) 0.0570(13) 0.0421(11) 0.0154(10) 0.0236(10) 0.0233(11)

loop_
_atom_type_symbol
_atom_type_description
_atom_type_scat_dispersion_real
_atom_type_scat_dispersion_imag
_atom_type_scat_source
C C 0.0181 0.0091 'International Tables Vol C Tables 4.2.6.8 and 6.1.1.4'
H H 0.0000 0.0000 'International Tables Vol C Tables 4.2.6.8 and 6.1.1.4'
Cl Cl 0.3639 0.7018 'International Tables Vol C Tables 4.2.6.8 and 6.1.1.4'
O O 0.0492 0.0322 'International Tables Vol C Tables 4.2.6.8 and 6.1.1.4'
P P 0.2955 0.4335 'International Tables Vol C Tables 4.2.6.8 and 6.1.1.4'

loop_
_exptl_crystal_face_index_h
_exptl_crystal_face_index_k
_exptl_crystal_face_index_l
_exptl_crystal_face_perp_dist
3 -6 -7 0.0769
-4 -2 11 0.0819
-3 6 7 0.0843
3 6 -6 0.0445
12 -1 -1 0.0407
12 1 -2 0.0414
-9 -5 3 0.0790
-12 0 1 0.0465
-10 4 -1 0.0597
12 -3 -4 0.0609
10 5 -6 0.0526
-10 -4 6 0.0747
-3 -6 -5 0.0698
7 -1 6 0.0690
11 0 0 0.0336
-8 -3 10 0.0715
9 1 -11 0.0856
6 -6 -6 0.0782
-8 -5 -1 0.0654
12 0 -2 0.0384

loop_
_geom_angle_atom_site_label_1
_geom_angle_atom_site_label_2
_geom_angle_atom_site_label_3
_geom_angle
_geom_angle_site_symmetry_1
_geom_angle_site_symmetry_3
_geom_angle_publ_flag
C1 P1 C8 92.79(7) . . ?
C1 P1 C23 114.39(7) . . ?
C1 P1 C26 113.26(7) . . ?
C8 P1 C23 110.40(7) . . ?
C8 P1 C26 110.32(7) . . ?
C26 P1 C23 113.76(7) . . ?
C7 P2 C29 109.94(7) . . ?
C7 P2 C32 110.60(7) . . ?
C10 P2 C7 92.78(7) . . ?
C10 P2 C29 112.74(7) . . ?
C10 P2 C32 112.66(7) . . ?
C32 P2 C29 115.77(7) . . ?
C2 C1 P1 129.64(11) . . ?
C2 C1 C6 120.95(13) . . ?
C6 C1 P1 109.41(11) . . ?
C1 C2 H2 120.9 . . ?
C1 C2 C3 118.12(14) . . ?
C3 C2 H2 120.9 . . ?
C2 C3 H3 119.4 . . ?
C4 C3 C2 121.11(14) . . ?
C4 C3 H3 119.4 . . ?
C3 C4 H4 119.4 . . ?
C3 C4 C5 121.10(14) . . ?
C5 C4 H4 119.4 . . ?
C4 C5 H5 120.8 . . ?
C6 C5 C4 118.47(14) . . ?
C6 C5 H5 120.8 . . ?
C1 C6 C7 112.11(12) . . ?
C5 C6 C1 120.24(13) . . ?
C5 C6 C7 127.65(13) . . ?
C6 C7 P2 134.41(11) . . ?
C8 C7 P2 108.98(11) . . ?
C8 C7 C6 116.59(13) . . ?
C7 C8 P1 109.10(11) . . ?
C7 C8 C9 117.70(13) . . ?
C9 C8 P1 133.15(11) . . ?
C10 C9 C8 111.41(12) . . ?
C22 C9 C8 127.70(13) . . ?
C22 C9 C10 120.88(13) . . ?
C9 C10 P2 109.12(10) . . ?
C11 C10 P2 129.74(11) . . ?
C11 C10 C9 121.14(13) . . ?
C10 C11 H11 120.3 . . ?
C10 C11 C12 119.31(13) . . ?
C12 C11 H11 120.3 . . ?
C11 C12 C21 119.49(13) . . ?
C13 C12 C11 121.18(13) . . ?
C13 C12 C21 119.33(13) . . ?
C12 C13 H13 119.4 . . ?
C12 C13 C14 121.11(14) . . ?
C14 C13 H13 119.4 . . ?
C13 C14 C15 121.96(15) . . ?
C13 C14 C19 119.42(14) . . ?
C15 C14 C19 118.59(14) . . ?
C14 C15 H15 119.9 . . ?
C16 C15 C14 120.17(16) . . ?
C16 C15 H15 119.9 . . ?
C15 C16 H16 119.4 . . ?
C15 C16 C17 121.23(16) . . ?
C17 C16 H16 119.4 . . ?
C16 C17 H17 119.8 . . ?
C18 C17 C16 120.41(16) . . ?
C18 C17 H17 119.8 . . ?
C17 C18 H18 119.8 . . ?
C17 C18 C19 120.37(17) . . ?
C19 C18 H18 119.8 . . ?
C18 C19 C14 119.14(15) . . ?
C20 C19 C14 119.40(14) . . ?
C20 C19 C18 121.42(15) . . ?
C19 C20 H20 119.5 . . ?
C21 C20 C19 121.02(14) . . ?
C21 C20 H20 119.5 . . ?
C20 C21 C12 119.57(14) . . ?
C20 C21 C22 120.85(13) . . ?
C22 C21 C12 119.58(13) . . ?
C9 C22 C21 119.58(13) . . ?
C9 C22 H22 120.2 . . ?
C21 C22 H22 120.2 . . ?
P1 C23 H23 108.1 . . ?
C24 C23 P1 110.94(11) . . ?
C24 C23 H23 108.1 . . ?
C25 C23 P1 110.99(12) . . ?
C25 C23 H23 108.1 . . ?
C25 C23 C24 110.59(15) . . ?
C23 C24 H24A 109.5 . . ?
C23 C24 H24B 109.5 . . ?
C23 C24 H24C 109.5 . . ?
H24A C24 H24B 109.5 . . ?
H24A C24 H24C 109.5 . . ?
H24B C24 H24C 109.5 . . ?
C23 C25 H25A 109.5 . . ?
C23 C25 H25B 109.5 . . ?
C23 C25 H25C 109.5 . . ?
H25A C25 H25B 109.5 . . ?
H25A C25 H25C 109.5 . . ?
H25B C25 H25C 109.5 . . ?
P1 C26 H26 107.6 . . ?
C27 C26 P1 111.65(12) . . ?
C27 C26 H26 107.6 . . ?
C28 C26 P1 109.47(10) . . ?
C28 C26 H26 107.6 . . ?
C28 C26 C27 112.80(14) . . ?
C26 C27 H27A 109.5 . . ?
C26 C27 H27B 109.5 . . ?
C26 C27 H27C 109.5 . . ?
H27A C27 H27B 109.5 . . ?
H27A C27 H27C 109.5 . . ?
H27B C27 H27C 109.5 . . ?
C26 C28 H28A 109.5 . . ?
C26 C28 H28B 109.5 . . ?
C26 C28 H28C 109.5 . . ?
H28A C28 H28B 109.5 . . ?
H28A C28 H28C 109.5 . . ?
H28B C28 H28C 109.5 . . ?
P2 C29 H29 108.5 . . ?
C30 C29 P2 111.55(11) . . ?
C30 C29 H29 108.5 . . ?
C30 C29 C31 110.90(13) . . ?
C31 C29 P2 108.88(10) . . ?
C31 C29 H29 108.5 . . ?
C29 C30 H30A 109.5 . . ?
C29 C30 H30B 109.5 . . ?
C29 C30 H30C 109.5 . . ?
H30A C30 H30B 109.5 . . ?
H30A C30 H30C 109.5 . . ?
H30B C30 H30C 109.5 . . ?
C29 C31 H31A 109.5 . . ?
C29 C31 H31B 109.5 . . ?
C29 C31 H31C 109.5 . . ?
H31A C31 H31B 109.5 . . ?
H31A C31 H31C 109.5 . . ?
H31B C31 H31C 109.5 . . ?
P2 C32 H32 108.1 . . ?
C33 C32 P2 112.44(11) . . ?
C33 C32 H32 108.1 . . ?
C34 C32 P2 109.11(10) . . ?
C34 C32 H32 108.1 . . ?
C34 C32 C33 110.83(14) . . ?
C32 C33 H33A 109.5 . . ?
C32 C33 H33B 109.5 . . ?
C32 C33 H33C 109.5 . . ?
H33A C33 H33B 109.5 . . ?
H33A C33 H33C 109.5 . . ?
H33B C33 H33C 109.5 . . ?
C32 C34 H34A 109.5 . . ?
C32 C34 H34B 109.5 . . ?
C32 C34 H34C 109.5 . . ?
H34A C34 H34B 109.5 . . ?
H34A C34 H34C 109.5 . . ?
H34B C34 H34C 109.5 . . ?
C35 O1 H1 109.5 . . ?
O1 C35 H35A 109.5 . . ?
O1 C35 H35B 109.5 . . ?
O1 C35 H35C 109.5 . . ?
H35A C35 H35B 109.5 . . ?
H35A C35 H35C 109.5 . . ?
H35B C35 H35C 109.5 . . ?
C36 O2 H2A 109.5 . . ?
O2 C36 H36A 109.5 . . ?
O2 C36 H36B 109.5 . . ?
O2 C36 H36C 109.5 . . ?
H36A C36 H36B 109.5 . . ?
H36A C36 H36C 109.5 . . ?
H36B C36 H36C 109.5 . . ?
C37 O3 H3A 109.5 . . ?
O3 C37 H37A 109.5 . . ?
O3 C37 H37B 109.5 . . ?
O3 C37 H37C 109.5 . . ?
H37A C37 H37B 109.5 . . ?
H37A C37 H37C 109.5 . . ?
H37B C37 H37C 109.5 . . ?

loop_
_geom_bond_atom_site_label_1
_geom_bond_atom_site_label_2
_geom_bond_distance
_geom_bond_site_symmetry_2
_geom_bond_publ_flag
P1 C1 1.7991(15) . ?
P1 C8 1.8015(15) . ?
P1 C23 1.8275(16) . ?
P1 C26 1.8199(15) . ?
P2 C7 1.8055(14) . ?
P2 C10 1.7989(14) . ?
P2 C29 1.8193(14) . ?
P2 C32 1.8172(15) . ?
C1 C2 1.387(2) . ?
C1 C6 1.413(2) . ?
C2 H2 0.9500 . ?
C2 C3 1.400(2) . ?
C3 H3 0.9500 . ?
C3 C4 1.382(2) . ?
C4 H4 0.9500 . ?
C4 C5 1.396(2) . ?
C5 H5 0.9500 . ?
C5 C6 1.391(2) . ?
C6 C7 1.467(2) . ?
C7 C8 1.356(2) . ?
C8 C9 1.448(2) . ?
C9 C10 1.4446(19) . ?
C9 C22 1.365(2) . ?
C10 C11 1.362(2) . ?
C11 H11 0.9500 . ?
C11 C12 1.434(2) . ?
C12 C13 1.390(2) . ?
C12 C21 1.439(2) . ?
C13 H13 0.9500 . ?
C13 C14 1.401(2) . ?
C14 C15 1.426(2) . ?
C14 C19 1.432(2) . ?
C15 H15 0.9500 . ?
C15 C16 1.363(2) . ?
C16 H16 0.9500 . ?
C16 C17 1.413(3) . ?
C17 H17 0.9500 . ?
C17 C18 1.361(3) . ?
C18 H18 0.9500 . ?
C18 C19 1.427(2) . ?
C19 C20 1.399(2) . ?
C20 H20 0.9500 . ?
C20 C21 1.391(2) . ?
C21 C22 1.427(2) . ?
C22 H22 0.9500 . ?
C23 H23 1.0000 . ?
C23 C24 1.532(2) . ?
C23 C25 1.531(2) . ?
C24 H24A 0.9800 . ?
C24 H24B 0.9800 . ?
C24 H24C 0.9800 . ?
C25 H25A 0.9800 . ?
C25 H25B 0.9800 . ?
C25 H25C 0.9800 . ?
C26 H26 1.0000 . ?
C26 C27 1.534(2) . ?
C26 C28 1.531(2) . ?
C27 H27A 0.9800 . ?
C27 H27B 0.9800 . ?
C27 H27C 0.9800 . ?
C28 H28A 0.9800 . ?
C28 H28B 0.9800 . ?
C28 H28C 0.9800 . ?
C29 H29 1.0000 . ?
C29 C30 1.529(2) . ?
C29 C31 1.531(2) . ?
C30 H30A 0.9800 . ?
C30 H30B 0.9800 . ?
C30 H30C 0.9800 . ?
C31 H31A 0.9800 . ?
C31 H31B 0.9800 . ?
C31 H31C 0.9800 . ?
C32 H32 1.0000 . ?
C32 C33 1.534(2) . ?
C32 C34 1.530(2) . ?
C33 H33A 0.9800 . ?
C33 H33B 0.9800 . ?
C33 H33C 0.9800 . ?
C34 H34A 0.9800 . ?
C34 H34B 0.9800 . ?
C34 H34C 0.9800 . ?
O1 H1 0.8400 . ?
O1 C35 1.381(2) . ?
C35 H35A 0.9800 . ?
C35 H35B 0.9800 . ?
C35 H35C 0.9800 . ?
O2 H2A 0.8400 . ?
O2 C36 1.408(3) . ?
C36 H36A 0.9800 . ?
C36 H36B 0.9800 . ?
C36 H36C 0.9800 . ?
O3 H3A 0.8400 . ?
O3 C37 1.379(3) . ?
C37 H37A 0.9800 . ?
C37 H37B 0.9800 . ?
C37 H37C 0.9800 . ?

loop_
_geom_torsion_atom_site_label_1
_geom_torsion_atom_site_label_2
_geom_torsion_atom_site_label_3
_geom_torsion_atom_site_label_4
_geom_torsion
_geom_torsion_site_symmetry_1
_geom_torsion_site_symmetry_2
_geom_torsion_site_symmetry_3
_geom_torsion_site_symmetry_4
_geom_torsion_publ_flag
P1 C1 C2 C3 -179.19(12) . . . . ?
P1 C1 C6 C5 -179.70(11) . . . . ?
P1 C1 C6 C7 0.30(15) . . . . ?
P1 C8 C9 C10 -177.34(11) . . . . ?
P1 C8 C9 C22 1.9(2) . . . . ?
P2 C7 C8 P1 178.33(7) . . . . ?
P2 C7 C8 C9 0.64(17) . . . . ?
P2 C10 C11 C12 -179.35(11) . . . . ?
C1 P1 C8 C7 0.38(11) . . . . ?
C1 P1 C8 C9 177.57(15) . . . . ?
C1 P1 C23 C24 -77.37(13) . . . . ?
C1 P1 C23 C25 46.01(14) . . . . ?
C1 P1 C26 C27 -70.78(13) . . . . ?
C1 P1 C26 C28 54.86(13) . . . . ?
C1 C2 C3 C4 -0.7(2) . . . . ?
C1 C6 C7 P2 -178.17(12) . . . . ?
C1 C6 C7 C8 -0.01(19) . . . . ?
C2 C1 C6 C5 1.2(2) . . . . ?
C2 C1 C6 C7 -178.78(13) . . . . ?
C2 C3 C4 C5 0.9(2) . . . . ?
C3 C4 C5 C6 0.0(2) . . . . ?
C4 C5 C6 C1 -1.1(2) . . . . ?
C4 C5 C6 C7 178.94(14) . . . . ?
C5 C6 C7 P2 1.8(2) . . . . ?
C5 C6 C7 C8 179.98(14) . . . . ?
C6 C1 C2 C3 -0.3(2) . . . . ?
C6 C7 C8 P1 -0.28(16) . . . . ?
C6 C7 C8 C9 -177.96(12) . . . . ?
C7 P2 C10 C9 0.42(11) . . . . ?
C7 P2 C10 C11 -179.84(14) . . . . ?
C7 P2 C29 C30 160.04(11) . . . . ?
C7 P2 C29 C31 37.33(13) . . . . ?
C7 P2 C32 C33 -167.70(11) . . . . ?
C7 P2 C32 C34 -44.31(13) . . . . ?
C7 C8 C9 C10 -0.33(19) . . . . ?
C7 C8 C9 C22 178.86(15) . . . . ?
C8 P1 C1 C2 178.59(14) . . . . ?
C8 P1 C1 C6 -0.38(11) . . . . ?
C8 P1 C23 C24 25.67(14) . . . . ?
C8 P1 C23 C25 149.05(12) . . . . ?
C8 P1 C26 C27 -173.23(11) . . . . ?
C8 P1 C26 C28 -47.60(13) . . . . ?
C8 C9 C10 P2 -0.15(15) . . . . ?
C8 C9 C10 C11 -179.92(13) . . . . ?
C8 C9 C22 C21 -179.96(14) . . . . ?
C9 C10 C11 C12 0.4(2) . . . . ?
C10 P2 C7 C6 177.65(15) . . . . ?
C10 P2 C7 C8 -0.60(11) . . . . ?
C10 P2 C29 C30 58.04(13) . . . . ?
C10 P2 C29 C31 -64.67(13) . . . . ?
C10 P2 C32 C33 -65.39(13) . . . . ?
C10 P2 C32 C34 57.99(13) . . . . ?
C10 C9 C22 C21 -0.8(2) . . . . ?
C10 C11 C12 C13 177.81(14) . . . . ?
C10 C11 C12 C21 -1.5(2) . . . . ?
C11 C12 C13 C14 -177.65(14) . . . . ?
C11 C12 C21 C20 -178.58(13) . . . . ?
C11 C12 C21 C22 1.5(2) . . . . ?
C12 C13 C14 C15 174.25(14) . . . . ?
C12 C13 C14 C19 -3.5(2) . . . . ?
C12 C21 C22 C9 -0.3(2) . . . . ?
C13 C12 C21 C20 2.1(2) . . . . ?
C13 C12 C21 C22 -177.83(13) . . . . ?
C13 C14 C15 C16 -176.40(16) . . . . ?
C13 C14 C19 C18 179.17(14) . . . . ?
C13 C14 C19 C20 1.7(2) . . . . ?
C14 C15 C16 C17 -2.6(3) . . . . ?
C14 C19 C20 C21 2.1(2) . . . . ?
C15 C14 C19 C18 1.3(2) . . . . ?
C15 C14 C19 C20 -176.18(14) . . . . ?
C15 C16 C17 C18 1.1(3) . . . . ?
C16 C17 C18 C19 1.7(3) . . . . ?
C17 C18 C19 C14 -2.9(2) . . . . ?
C17 C18 C19 C20 174.56(15) . . . . ?
C18 C19 C20 C21 -175.36(15) . . . . ?
C19 C14 C15 C16 1.4(2) . . . . ?
C19 C20 C21 C12 -4.0(2) . . . . ?
C19 C20 C21 C22 175.97(14) . . . . ?
C20 C21 C22 C9 179.75(14) . . . . ?
C21 C12 C13 C14 1.6(2) . . . . ?
C22 C9 C10 P2 -179.41(11) . . . . ?
C22 C9 C10 C11 0.8(2) . . . . ?
C23 P1 C1 C2 -67.50(16) . . . . ?
C23 P1 C1 C6 113.52(11) . . . . ?
C23 P1 C8 C7 -116.96(11) . . . . ?
C23 P1 C8 C9 60.23(16) . . . . ?
C23 P1 C26 C27 62.08(13) . . . . ?
C23 P1 C26 C28 -172.29(11) . . . . ?
C26 P1 C1 C2 65.05(16) . . . . ?
C26 P1 C1 C6 -113.92(11) . . . . ?
C26 P1 C8 C7 116.45(11) . . . . ?
C26 P1 C8 C9 -66.36(16) . . . . ?
C26 P1 C23 C24 150.32(12) . . . . ?
C26 P1 C23 C25 -86.30(13) . . . . ?
C29 P2 C7 C6 62.23(16) . . . . ?
C29 P2 C7 C8 -116.03(11) . . . . ?
C29 P2 C10 C9 113.42(10) . . . . ?
C29 P2 C10 C11 -66.84(15) . . . . ?
C29 P2 C32 C33 66.42(14) . . . . ?
C29 P2 C32 C34 -170.19(11) . . . . ?
C32 P2 C7 C6 -66.86(16) . . . . ?
C32 P2 C7 C8 114.88(11) . . . . ?
C32 P2 C10 C9 -113.28(10) . . . . ?
C32 P2 C10 C11 66.46(15) . . . . ?
C32 P2 C29 C30 -73.74(13) . . . . ?
C32 P2 C29 C31 163.55(11) . . . . ?
